data_7152678
loop_
_publ_author_name
'Hiscock, Jennifer R.'
'Gale, Philip A.'
'Lalaoui, No\'emie'
'Light, Mark E.'
'Wells, Neil J.'

_publ_section_title
;
 Benzimidazole-based anion receptors exhibiting selectivity for lactate
 over pyruvate.
;
_journal_issue 38
_journal_name_full 'Organic &amp; biomolecular chemistry'
_journal_page_first 7780
_journal_page_last 7788
_journal_paper_doi 10.1039/c2ob26299a
_journal_volume 10
_journal_year 2012
_chemical_compound_source 'Jenny Hiscock'
_chemical_formula_sum 'C71 H101 N9 O6'
_chemical_formula_weight 1176.61
_chemical_name_systematic
;
?
;
_space_group_IT_number 1
_symmetry_cell_setting triclinic
_symmetry_space_group_name_Hall 'P 1'
_symmetry_space_group_name_H-M 'P 1'
_atom_sites_solution_hydrogens geom
_atom_sites_solution_primary direct
_atom_sites_solution_secondary difmap
_audit_creation_method SHELXL-97
_cell_angle_alpha 72.207(19)
_cell_angle_beta 83.15(3)
_cell_angle_gamma 80.58(2)
_cell_formula_units_Z 2
_cell_length_a 8.515(5)
_cell_length_b 19.245(10)
_cell_length_c 21.792(12)
_cell_measurement_reflns_used 9245
_cell_measurement_temperature 100(2)
_cell_measurement_theta_max 31.2
_cell_measurement_theta_min 2.5
_cell_volume 3345(3)
_computing_cell_refinement
;
CrystalClear-SM Expert 2.0 r7 (Rigaku, 2011)
;
_computing_data_collection
;
CrystalClear-SM Expert 2.0 r7 (Rigaku, 2011)
;
_computing_data_reduction
;
CrystalClear-SM Expert 2.0 r7 (Rigaku, 2011)
;
_computing_molecular_graphics
;
Images generated using CrystalMaker: a crystal and molecular
structures program for Mac and Windows. CrystalMaker Software Ltd,
Oxford, England (www.crystalmaker.com)
;
_computing_publication_material 'WINGX (Farrugia, 1998)'
_computing_structure_refinement 'SHELXL-97 (Sheldrick, 2008)'
_computing_structure_solution 'SHELXS-97 (Sheldrick, 1997)'
_diffrn_ambient_temperature 100(2)
_diffrn_detector 'CCD plate'
_diffrn_detector_area_resol_mean 28.5714
_diffrn_detector_type 'Rigaku HG Saturn724+ (2x2 bin mode)'
_diffrn_measured_fraction_theta_full 0.993
_diffrn_measured_fraction_theta_max 0.993
_diffrn_measurement_device 'four-circle \k diffractometer'
_diffrn_measurement_device_type 'Rigaku AFC12 (Right)'
_diffrn_measurement_method 'profile data from \w-scans'
_diffrn_measurement_specimen_support 'MiTeGen MicroMesh'
_diffrn_radiation_collimation 'Confocal mirrors, HF Varimax '
_diffrn_radiation_type MoK\a
_diffrn_radiation_wavelength 0.71075
_diffrn_reflns_av_R_equivalents 0.0616
_diffrn_reflns_av_sigmaI/netI 0.0881
_diffrn_reflns_limit_h_max 8
_diffrn_reflns_limit_h_min -10
_diffrn_reflns_limit_k_max 22
_diffrn_reflns_limit_k_min -22
_diffrn_reflns_limit_l_max 25
_diffrn_reflns_limit_l_min -25
_diffrn_reflns_number 29134
_diffrn_reflns_theta_full 25.03
_diffrn_reflns_theta_max 25.03
_diffrn_reflns_theta_min 2.93
_diffrn_source 'Rotating Anode'
_diffrn_source_current 55.0
_diffrn_source_power 2.475
_diffrn_source_voltage 45.0
_exptl_absorpt_coefficient_mu 0.075
_exptl_absorpt_correction_T_max 0.9978
_exptl_absorpt_correction_T_min 0.9948
_exptl_absorpt_correction_type multi-scan
_exptl_absorpt_process_details
;
Jacobson, R. (1998). REQAB. Private communication to the
Rigaku Corporation, Tokyo, Japan.
;
_exptl_crystal_colour Colourless
_exptl_crystal_density_diffrn 1.168
_exptl_crystal_density_method 'not measured'
_exptl_crystal_description Fragment
_exptl_crystal_F_000 1276
_exptl_crystal_size_max 0.07
_exptl_crystal_size_mid 0.07
_exptl_crystal_size_min 0.03
_refine_diff_density_max 0.377
_refine_diff_density_min -0.222
_refine_diff_density_rms 0.051
_refine_ls_extinction_method none
_refine_ls_goodness_of_fit_ref 1.164
_refine_ls_hydrogen_treatment constr
_refine_ls_matrix_type full
_refine_ls_number_parameters 1565
_refine_ls_number_reflns 11728
_refine_ls_number_restraints 24
_refine_ls_restrained_S_all 1.163
_refine_ls_R_factor_all 0.1110
_refine_ls_R_factor_gt 0.0951
_refine_ls_shift/su_max 0.001
_refine_ls_shift/su_mean 0.000
_refine_ls_structure_factor_coef Fsqd
_refine_ls_weighting_details 'calc w=1/[\s^2^(Fo^2^)+(0.0515P)^2^+2.1071P] where P=(Fo^2^+2Fc^2^)/3'
_refine_ls_weighting_scheme calc
_refine_ls_wR_factor_gt 0.1811
_refine_ls_wR_factor_ref 0.1910
_reflns_number_gt 9835
_reflns_number_total 11728
_reflns_threshold_expression >2\s(I)
_cod_data_source_file c2ob26299a.txt
_cod_data_source_block 2011jh0050
_cod_depositor_comments
;
The following automatic conversions were performed:

'_symmetry_cell_setting' value 'Triclinic' changed to 'triclinic'
according to /home/saulius/struct/CIF-dictionaries/cif_core.dic
dictionary named 'cif_core.dic' version 2.4.2 from 2011-04-26.

Automatic conversion script
Id: cif_fix_values 1891 2012-01-12 08:04:46Z andrius 
;
_cod_original_sg_symbol_H-M P1
_cod_database_code 7152678

loop_
_symmetry_equiv_pos_as_xyz
'x, y, z'

loop_
_atom_site_label
_atom_site_type_symbol
_atom_site_fract_x
_atom_site_fract_y
_atom_site_fract_z
_atom_site_U_iso_or_equiv
_atom_site_adp_type
_atom_site_occupancy
_atom_site_symmetry_multiplicity
_atom_site_calc_flag
_atom_site_refinement_flags
O1 O 0.9353(6) 0.9138(3) 0.0469(2) 0.0382(12) Uani 1 1 d .
O2 O 1.0278(6) 0.6920(3) -0.1663(2) 0.0420(13) Uani 1 1 d .
N1 N 0.8189(6) 1.0321(3) 0.1031(3) 0.0310(13) Uani 1 1 d .
N2 N 0.8884(6) 1.1397(3) 0.0358(3) 0.0281(13) Uani 1 1 d .
H2 H 0.9333 1.1701 0.0020 0.034 Uiso 1 1 calc R
N3 N 0.9776(6) 1.0350(3) 0.0026(3) 0.0271(13) Uani 1 1 d .
H3 H 1.0324 1.0637 -0.0291 0.033 Uiso 1 1 calc R
N4 N 1.0676(6) 0.8776(3) -0.0611(3) 0.0253(12) Uani 1 1 d .
H4 H 1.0485 0.8394 -0.0280 0.030 Uiso 1 1 calc R
N5 N 1.1365(7) 0.7437(3) -0.1016(3) 0.0320(14) Uani 1 1 d .
H5 H 1.1653 0.7360 -0.0624 0.038 Uiso 1 1 calc R
N6 N 1.0985(7) 0.6229(3) -0.0648(3) 0.0353(15) Uani 1 1 d .
H6 H 1.1412 0.6246 -0.0305 0.042 Uiso 1 1 calc R
N7 N 1.0552(7) 0.5078(3) 0.0584(3) 0.0370(15) Uani 1 1 d .
H7 H 1.0849 0.5456 0.0665 0.044 Uiso 1 1 calc R
C1 C 0.7536(8) 1.0899(4) 0.1284(3) 0.0322(16) Uani 1 1 d .
C2 C 0.6587(9) 1.0889(5) 0.1853(4) 0.046(2) Uani 1 1 d .
H2A H 0.6291 1.0441 0.2139 0.055 Uiso 1 1 calc R
C3 C 0.6099(10) 1.1536(4) 0.1989(4) 0.048(2) Uani 1 1 d .
H3A H 0.5450 1.1536 0.2375 0.058 Uiso 1 1 calc R
C4 C 0.6523(8) 1.2204(4) 0.1578(3) 0.0352(17) Uani 1 1 d .
H4A H 0.6152 1.2646 0.1690 0.042 Uiso 1 1 calc R
C5 C 0.7463(8) 1.2237(4) 0.1016(3) 0.0296(15) Uani 1 1 d .
H5A H 0.7759 1.2688 0.0735 0.036 Uiso 1 1 calc R
C6 C 0.7954(8) 1.1574(4) 0.0880(3) 0.0309(16) Uani 1 1 d .
C7 C 0.8945(8) 1.0658(4) 0.0484(3) 0.0300(16) Uani 1 1 d .
C8 C 0.9823(8) 0.9629(4) 0.0021(3) 0.0280(15) Uani 1 1 d .
C9 C 1.0504(7) 0.9494(4) -0.0593(3) 0.0225(14) Uani 1 1 d U
C10 C 1.0877(8) 0.9927(4) -0.1198(3) 0.0307(16) Uani 1 1 d U
H10A H 1.0842 1.0447 -0.1321 0.037 Uiso 1 1 calc R
C11 C 1.1326(7) 0.9478(4) -0.1611(3) 0.0319(16) Uani 1 1 d .
C12 C 1.1196(7) 0.8745(4) -0.1230(3) 0.0262(15) Uani 1 1 d .
C13 C 1.1760(8) 0.9578(4) -0.2285(3) 0.0364(18) Uani 1 1 d .
H13G H 1.1840 1.0058 -0.2571 0.044 Uiso 1 1 calc R
C14 C 1.2056(8) 0.8985(4) -0.2510(3) 0.0409(19) Uani 1 1 d .
H14C H 1.2373 0.9059 -0.2956 0.049 Uiso 1 1 calc R
C15 C 1.1916(8) 0.8250(4) -0.2110(3) 0.0330(17) Uani 1 1 d .
H15 H 1.2133 0.7849 -0.2290 0.040 Uiso 1 1 calc R
C16 C 1.1463(7) 0.8132(4) -0.1463(3) 0.0297(16) Uani 1 1 d .
C17 C 1.0844(8) 0.6868(4) -0.1158(3) 0.0344(17) Uani 1 1 d .
C18 C 1.0511(8) 0.5555(4) -0.0625(3) 0.0369(18) Uani 1 1 d .
C19 C 1.0205(9) 0.5350(4) -0.1156(4) 0.0424(19) Uani 1 1 d .
H19 H 1.0302 0.5684 -0.1577 0.051 Uiso 1 1 calc R
C20 C 0.9761(10) 0.4662(5) -0.1075(4) 0.047(2) Uani 1 1 d .
H20 H 0.9601 0.4537 -0.1450 0.056 Uiso 1 1 calc R
C21 C 0.9542(8) 0.4156(4) -0.0486(5) 0.048(2) Uani 1 1 d .
H21 H 0.9206 0.3698 -0.0452 0.057 Uiso 1 1 calc R
C22 C 0.9834(8) 0.4335(4) 0.0078(4) 0.0344(17) Uani 1 1 d .
C23 C 1.0311(8) 0.5029(4) -0.0018(4) 0.0345(18) Uani 1 1 d .
C24 C 0.9805(9) 0.3963(5) 0.0747(4) 0.050(2) Uani 1 1 d .
H24 H 0.9532 0.3483 0.0956 0.059 Uiso 1 1 calc R
O3 O 0.4279(6) 0.4130(3) 0.5497(2) 0.0334(12) Uani 1 1 d .
O4 O 0.5080(5) 0.1830(2) 0.3367(2) 0.0302(11) Uani 1 1 d .
N8 N 0.3132(7) 0.5339(3) 0.6025(3) 0.0323(13) Uani 1 1 d .
N9 N 0.3807(6) 0.6398(3) 0.5337(3) 0.0244(12) Uani 1 1 d .
H9 H 0.4245 0.6699 0.4994 0.029 Uiso 1 1 calc R
N10 N 0.4740(6) 0.5333(3) 0.5029(2) 0.0233(12) Uani 1 1 d .
H10 H 0.5308 0.5610 0.4712 0.028 Uiso 1 1 calc R
N11 N 0.5487(6) 0.3721(3) 0.4427(2) 0.0217(12) Uani 1 1 d .
H11 H 0.5236 0.3357 0.4765 0.026 Uiso 1 1 calc R
N12 N 0.6021(6) 0.2360(3) 0.4027(2) 0.0242(12) Uani 1 1 d .
H12 H 0.6190 0.2295 0.4433 0.029 Uiso 1 1 calc R
N13 N 0.5722(6) 0.1147(3) 0.4388(2) 0.0249(12) Uani 1 1 d U
H13 H 0.6149 0.1170 0.4729 0.030 Uiso 1 1 calc R
N14 N 0.5496(6) -0.0024(3) 0.5616(3) 0.0305(13) Uani 1 1 d .
H14 H 0.5826 0.0353 0.5687 0.037 Uiso 1 1 calc R
C25 C 1.0243(9) 0.4430(4) 0.1029(4) 0.047(2) Uani 1 1 d .
H25 H 1.0326 0.4321 0.1481 0.056 Uiso 1 1 calc R
C26 C 0.2486(8) 0.5919(4) 0.6265(3) 0.0298(16) Uani 1 1 d .
C27 C 0.1552(9) 0.5928(4) 0.6833(3) 0.0398(19) Uani 1 1 d .
H27 H 0.1273 0.5482 0.7130 0.048 Uiso 1 1 calc R
C28 C 0.1035(9) 0.6592(4) 0.6963(3) 0.0401(19) Uani 1 1 d .
H28 H 0.0387 0.6600 0.7348 0.048 Uiso 1 1 calc R
C29 C 0.1456(9) 0.7250(4) 0.6535(3) 0.0366(18) Uani 1 1 d .
H29 H 0.1101 0.7701 0.6634 0.044 Uiso 1 1 calc R
C30 C 0.2386(8) 0.7252(4) 0.5968(3) 0.0307(16) Uani 1 1 d .
H30 H 0.2673 0.7698 0.5674 0.037 Uiso 1 1 calc R
C31 C 0.2881(7) 0.6586(3) 0.5844(3) 0.0198(13) Uani 1 1 d .
C32 C 0.3902(7) 0.5656(4) 0.5477(3) 0.0245(14) Uani 1 1 d .
C33 C 0.4764(7) 0.4607(4) 0.5034(3) 0.0291(16) Uani 1 1 d .
C34 C 0.5415(7) 0.4454(4) 0.4411(3) 0.0245(14) Uani 1 1 d .
C35 C 0.5898(7) 0.4858(4) 0.3817(3) 0.0303(15) Uani 1 1 d .
H35 H 0.5965 0.5371 0.3684 0.036 Uiso 1 1 calc R
C36 C 0.6288(7) 0.4376(4) 0.3426(3) 0.0233(14) Uani 1 1 d .
C37 C 0.6016(7) 0.3671(4) 0.3825(3) 0.0229(14) Uani 1 1 d .
C38 C 0.6799(8) 0.4474(4) 0.2771(3) 0.0327(16) Uani 1 1 d .
H38 H 0.6996 0.4945 0.2495 0.039 Uiso 1 1 calc R
C39 C 0.7006(8) 0.3873(4) 0.2541(3) 0.0320(16) Uani 1 1 d .
H39 H 0.7355 0.3934 0.2099 0.038 Uiso 1 1 calc R
C40 C 0.6716(8) 0.3162(4) 0.2942(3) 0.0321(16) Uani 1 1 d .
H40 H 0.6854 0.2762 0.2762 0.038 Uiso 1 1 calc R
C41 C 0.6236(7) 0.3045(4) 0.3591(3) 0.0259(15) Uani 1 1 d .
C42 C 0.5573(7) 0.1782(4) 0.3883(3) 0.0259(15) Uani 1 1 d U
C43 C 0.5276(7) 0.0471(4) 0.4425(3) 0.0261(15) Uani 1 1 d .
C44 C 0.4896(7) 0.0257(4) 0.3900(3) 0.0290(15) Uani 1 1 d .
H44 H 0.4930 0.0597 0.3480 0.035 Uiso 1 1 calc R
C45 C 0.4477(8) -0.0431(4) 0.3980(3) 0.0361(18) Uani 1 1 d .
H45 H 0.4261 -0.0553 0.3610 0.043 Uiso 1 1 calc R
C46 C 0.4362(8) -0.0939(4) 0.4570(4) 0.0360(17) Uani 1 1 d .
H46 H 0.4065 -0.1406 0.4610 0.043 Uiso 1 1 calc R
C47 C 0.4688(7) -0.0765(4) 0.5117(4) 0.0301(16) Uani 1 1 d .
C48 C 0.5166(7) -0.0068(4) 0.5022(3) 0.0294(16) Uani 1 1 d .
C49 C 0.4731(8) -0.1125(4) 0.5794(4) 0.0363(17) Uani 1 1 d .
H49 H 0.4463 -0.1603 0.6012 0.044 Uiso 1 1 calc R
C50 C 0.5218(8) -0.0669(4) 0.6070(4) 0.0361(17) Uani 1 1 d .
H50 H 0.5350 -0.0779 0.6518 0.043 Uiso 1 1 calc R
O5 O 0.1755(7) 0.7424(3) 0.0236(2) 0.0471(14) Uani 1 1 d .
O6 O 0.2315(6) 0.6191(3) 0.0500(2) 0.0366(12) Uani 1 1 d .
C51 C 0.2173(8) 0.6792(4) 0.0634(3) 0.0349(17) Uani 1 1 d .
C52 C 0.2584(7) 0.6778(4) 0.1282(3) 0.0267(15) Uani 1 1 d .
C53 C 0.2452(10) 0.7446(4) 0.1442(4) 0.046(2) Uani 1 1 d .
H53 H 0.2026 0.7898 0.1153 0.056 Uiso 1 1 calc R
C54 C 0.2963(11) 0.7424(5) 0.2036(4) 0.054(3) Uani 1 1 d .
H54 H 0.2915 0.7869 0.2146 0.065 Uiso 1 1 calc R
C55 C 0.3533(10) 0.6763(6) 0.2462(4) 0.054(2) Uani 1 1 d .
H55 H 0.3869 0.6755 0.2865 0.065 Uiso 1 1 calc R
C56 C 0.3618(9) 0.6121(5) 0.2310(4) 0.048(2) Uani 1 1 d .
H56 H 0.3995 0.5666 0.2609 0.058 Uiso 1 1 calc R
C57 C 0.3160(8) 0.6134(4) 0.1728(3) 0.0349(17) Uani 1 1 d .
H57 H 0.3241 0.5683 0.1625 0.042 Uiso 1 1 calc R
O7 O 0.4624(5) 0.7393(3) 0.4173(2) 0.0318(11) Uani 1 1 d .
O8 O 0.6176(6) 0.6399(3) 0.4032(2) 0.0391(12) Uani 1 1 d .
C58 C 0.5622(7) 0.7078(4) 0.3841(3) 0.0252(15) Uani 1 1 d .
C59 C 0.6217(8) 0.7515(4) 0.3184(3) 0.0282(15) Uani 1 1 d .
C60 C 0.7461(8) 0.7219(4) 0.2828(3) 0.0337(17) Uani 1 1 d .
H60 H 0.7928 0.6721 0.2992 0.040 Uiso 1 1 calc R
C61 C 0.8021(9) 0.7651(5) 0.2232(4) 0.044(2) Uani 1 1 d .
H61 H 0.8895 0.7449 0.1997 0.053 Uiso 1 1 calc R
C62 C 0.7322(9) 0.8373(5) 0.1972(3) 0.044(2) Uani 1 1 d .
H62 H 0.7711 0.8664 0.1563 0.053 Uiso 1 1 calc R
C63 C 0.6059(9) 0.8660(5) 0.2317(4) 0.046(2) Uani 1 1 d .
H63 H 0.5552 0.9148 0.2141 0.055 Uiso 1 1 calc R
C64 C 0.5520(8) 0.8238(4) 0.2924(3) 0.0379(18) Uani 1 1 d .
H64 H 0.4666 0.8446 0.3163 0.045 Uiso 1 1 calc R
O9 O 0.5893(7) 0.2334(3) 0.5304(2) 0.0491(15) Uani 1 1 d .
O10 O 0.7031(5) 0.1165(2) 0.5557(2) 0.0317(11) Uani 1 1 d .
C65 C 0.6677(8) 0.1780(4) 0.5668(3) 0.0284(15) Uani 1 1 d .
C66 C 0.7228(7) 0.1861(4) 0.6281(3) 0.0259(15) Uani 1 1 d .
C67 C 0.8034(9) 0.1273(5) 0.6706(3) 0.0378(18) Uani 1 1 d .
H67 H 0.8185 0.0799 0.6643 0.045 Uiso 1 1 calc R
C68 C 0.8633(9) 0.1379(6) 0.7234(4) 0.055(2) Uani 1 1 d .
H68 H 0.9157 0.0972 0.7544 0.065 Uiso 1 1 calc R
C69 C 0.8461(10) 0.2082(6) 0.7306(4) 0.055(3) Uani 1 1 d .
H69 H 0.8904 0.2157 0.7657 0.066 Uiso 1 1 calc R
C70 C 0.7667(11) 0.2660(6) 0.6878(4) 0.056(3) Uani 1 1 d .
H70 H 0.7551 0.3139 0.6931 0.068 Uiso 1 1 calc R
C71 C 0.7026(8) 0.2554(4) 0.6366(3) 0.0347(17) Uani 1 1 d .
H71 H 0.6446 0.2957 0.6071 0.042 Uiso 1 1 calc R
O11 O -0.0275(5) 0.2411(3) 0.9240(2) 0.0341(12) Uani 1 1 d .
O12 O 0.1253(6) 0.1418(3) 0.9059(3) 0.0463(14) Uani 1 1 d .
C72 C 0.0700(8) 0.2100(4) 0.8897(3) 0.0300(16) Uani 1 1 d .
C73 C 0.1262(7) 0.2560(4) 0.8228(3) 0.0283(16) Uani 1 1 d .
C74 C 0.2477(8) 0.2289(4) 0.7859(3) 0.0368(18) Uani 1 1 d .
H74 H 0.2965 0.1794 0.8015 0.044 Uiso 1 1 calc R
C75 C 0.3004(9) 0.2720(5) 0.7267(4) 0.046(2) Uani 1 1 d .
H75 H 0.3863 0.2521 0.7024 0.055 Uiso 1 1 calc R
C76 C 0.2307(10) 0.3439(5) 0.7019(4) 0.055(2) Uani 1 1 d .
H76 H 0.2683 0.3738 0.6611 0.066 Uiso 1 1 calc R
C77 C 0.1043(9) 0.3713(5) 0.7381(4) 0.047(2) Uani 1 1 d .
H77 H 0.0508 0.4198 0.7214 0.056 Uiso 1 1 calc R
C78 C 0.0566(8) 0.3282(4) 0.7982(3) 0.0351(17) Uani 1 1 d .
H78 H -0.0263 0.3483 0.8235 0.042 Uiso 1 1 calc R
N15 N 0.9616(6) 0.8167(3) 0.4244(3) 0.0308(13) Uani 1 1 d .
C79 C 0.9242(8) 0.8583(4) 0.3553(3) 0.0335(16) Uani 1 1 d .
H79A H 0.8394 0.9000 0.3560 0.040 Uiso 1 1 calc R
H79B H 0.8811 0.8250 0.3367 0.040 Uiso 1 1 calc R
C80 C 1.0657(8) 0.8884(4) 0.3108(3) 0.0363(17) Uani 1 1 d .
H80A H 1.1120 0.9208 0.3294 0.044 Uiso 1 1 calc R
H80B H 1.1492 0.8470 0.3077 0.044 Uiso 1 1 calc R
C81 C 1.0153(9) 0.9316(5) 0.2437(4) 0.050(2) Uani 1 1 d .
H81A H 0.9300 0.9722 0.2469 0.060 Uiso 1 1 calc R
H81B H 0.9714 0.8988 0.2248 0.060 Uiso 1 1 calc R
C82 C 1.1557(9) 0.9635(5) 0.1992(4) 0.048(2) Uani 1 1 d .
H82A H 1.1984 0.9965 0.2175 0.072 Uiso 1 1 calc R
H82B H 1.1190 0.9911 0.1565 0.072 Uiso 1 1 calc R
H82C H 1.2394 0.9233 0.1952 0.072 Uiso 1 1 calc R
C83 C 1.0280(8) 0.8655(4) 0.4562(4) 0.0328(16) Uani 1 1 d .
H83A H 1.0488 0.8366 0.5012 0.039 Uiso 1 1 calc R
H83B H 1.1317 0.8779 0.4331 0.039 Uiso 1 1 calc R
C84 C 0.9230(8) 0.9357(4) 0.4573(4) 0.0419(19) Uani 1 1 d .
H84A H 0.8176 0.9241 0.4791 0.050 Uiso 1 1 calc R
H84B H 0.9065 0.9665 0.4124 0.050 Uiso 1 1 calc R
C85 C 0.9963(9) 0.9792(4) 0.4928(3) 0.0389(18) Uani 1 1 d .
H85A H 1.1050 0.9872 0.4728 0.047 Uiso 1 1 calc R
H85B H 0.9315 1.0281 0.4867 0.047 Uiso 1 1 calc R
C86 C 1.0062(10) 0.9418(5) 0.5642(4) 0.046(2) Uani 1 1 d .
H86A H 0.9011 0.9287 0.5837 0.069 Uiso 1 1 calc R
H86B H 1.0400 0.9752 0.5846 0.069 Uiso 1 1 calc R
H86C H 1.0838 0.8970 0.5708 0.069 Uiso 1 1 calc R
C87 C 0.8081(8) 0.7926(4) 0.4622(3) 0.0363(17) Uani 1 1 d .
H87A H 0.7243 0.8359 0.4544 0.044 Uiso 1 1 calc R
H87B H 0.7740 0.7561 0.4446 0.044 Uiso 1 1 calc R
C88 C 0.8171(8) 0.7591(4) 0.5345(4) 0.0410(19) Uani 1 1 d .
H88A H 0.8119 0.7987 0.5552 0.049 Uiso 1 1 calc R
H88B H 0.9200 0.7268 0.5435 0.049 Uiso 1 1 calc R
C89 C 0.6789(8) 0.7144(4) 0.5627(3) 0.0367(17) Uani 1 1 d .
H89A H 0.5771 0.7454 0.5491 0.044 Uiso 1 1 calc R
H89B H 0.6914 0.6717 0.5454 0.044 Uiso 1 1 calc R
C90 C 0.6721(10) 0.6868(5) 0.6364(4) 0.053(2) Uani 1 1 d .
H90A H 0.7682 0.6522 0.6500 0.079 Uiso 1 1 calc R
H90B H 0.5774 0.6619 0.6527 0.079 Uiso 1 1 calc R
H90C H 0.6662 0.7287 0.6536 0.079 Uiso 1 1 calc R
C91 C 1.0837(8) 0.7493(4) 0.4262(3) 0.0282(15) Uani 1 1 d .
H91A H 1.1869 0.7661 0.4065 0.034 Uiso 1 1 calc R
H91B H 1.0987 0.7214 0.4720 0.034 Uiso 1 1 calc R
C92 C 1.0440(8) 0.6970(4) 0.3924(3) 0.0343(17) Uani 1 1 d .
H92A H 0.9317 0.6880 0.4045 0.041 Uiso 1 1 calc R
H92B H 1.0555 0.7197 0.3450 0.041 Uiso 1 1 calc R
C93 C 1.1528(9) 0.6247(4) 0.4104(4) 0.0364(17) Uani 1 1 d .
H93A H 1.1469 0.6041 0.4581 0.044 Uiso 1 1 calc R
H93B H 1.2642 0.6337 0.3957 0.044 Uiso 1 1 calc R
C94 C 1.1096(10) 0.5688(4) 0.3810(4) 0.046(2) Uani 1 1 d .
H94A H 1.0033 0.5560 0.3987 0.069 Uiso 1 1 calc R
H94B H 1.1882 0.5244 0.3913 0.069 Uiso 1 1 calc R
H94C H 1.1095 0.5900 0.3340 0.069 Uiso 1 1 calc R
N16 N 0.0894(6) 0.2760(3) 0.4419(3) 0.0320(14) Uani 1 1 d .
C95 C -0.0326(8) 0.3262(4) 0.4706(3) 0.0392(18) Uani 1 1 d .
H95A H -0.1091 0.2960 0.5006 0.047 Uiso 1 1 calc R
H95B H -0.0930 0.3615 0.4353 0.047 Uiso 1 1 calc R
C96 C 0.0340(8) 0.3698(5) 0.5069(3) 0.042(2) Uani 1 1 d .
H96A H 0.0770 0.3359 0.5473 0.051 Uiso 1 1 calc R
H96B H 0.1224 0.3946 0.4800 0.051 Uiso 1 1 calc R
C97 C -0.0966(9) 0.4268(4) 0.5231(3) 0.0404(19) Uani 1 1 d .
H97A H -0.1384 0.4604 0.4824 0.048 Uiso 1 1 calc R
H97B H -0.1855 0.4014 0.5489 0.048 Uiso 1 1 calc R
C98 C -0.0411(11) 0.4718(5) 0.5601(4) 0.060(3) Uani 1 1 d .
H98A H -0.0197 0.4406 0.6039 0.090 Uiso 1 1 calc R
H98B H -0.1242 0.5128 0.5624 0.090 Uiso 1 1 calc R
H98C H 0.0568 0.4911 0.5381 0.090 Uiso 1 1 calc R
C99 C 0.1917(8) 0.2228(5) 0.4926(3) 0.048(2) Uani 1 1 d .
H99A H 0.2721 0.1926 0.4713 0.058 Uiso 1 1 calc R
H99B H 0.2501 0.2514 0.5108 0.058 Uiso 1 1 calc R
C100 C 0.1036(10) 0.1719(5) 0.5473(4) 0.055(2) Uani 1 1 d .
H10V H 0.0397 0.1453 0.5291 0.066 Uiso 1 1 calc R
H10W H 0.0285 0.2017 0.5707 0.066 Uiso 1 1 calc R
C101 C 0.2128(10) 0.1150(6) 0.5958(4) 0.063(3) Uani 1 1 d .
H10T H 0.1500 0.0766 0.6238 0.076 Uiso 1 1 calc R
H10U H 0.2995 0.0908 0.5718 0.076 Uiso 1 1 calc R
C102 C 0.2834(12) 0.1481(7) 0.6367(5) 0.087(4) Uani 1 1 d .
H10Q H 0.3527 0.1833 0.6096 0.131 Uiso 1 1 calc R
H10R H 0.3464 0.1094 0.6682 0.131 Uiso 1 1 calc R
H10S H 0.1982 0.1737 0.6594 0.131 Uiso 1 1 calc R
C103 C -0.0020(8) 0.2340(4) 0.4115(3) 0.0396(18) Uani 1 1 d .
H10H H -0.0799 0.2091 0.4452 0.047 Uiso 1 1 calc R
H10I H -0.0639 0.2706 0.3773 0.047 Uiso 1 1 calc R
C104 C 0.0954(8) 0.1765(4) 0.3821(4) 0.042(2) Uani 1 1 d .
H10F H 0.1831 0.1985 0.3522 0.050 Uiso 1 1 calc R
H10G H 0.1433 0.1347 0.4168 0.050 Uiso 1 1 calc R
C105 C -0.0103(9) 0.1492(4) 0.3458(4) 0.049(2) Uani 1 1 d .
H10L H -0.0618 0.1915 0.3125 0.059 Uiso 1 1 calc R
H10M H -0.0954 0.1256 0.3762 0.059 Uiso 1 1 calc R
C106 C 0.0850(10) 0.0939(5) 0.3134(4) 0.056(2) Uani 1 1 d .
H10N H 0.1771 0.1150 0.2873 0.085 Uiso 1 1 calc R
H10O H 0.0169 0.0825 0.2855 0.085 Uiso 1 1 calc R
H10P H 0.1222 0.0487 0.3466 0.085 Uiso 1 1 calc R
C107 C 0.1984(8) 0.3210(4) 0.3898(3) 0.0397(19) Uani 1 1 d .
H10J H 0.2716 0.2870 0.3699 0.048 Uiso 1 1 calc R
H10K H 0.2646 0.3437 0.4107 0.048 Uiso 1 1 calc R
C108 C 0.1144(8) 0.3820(4) 0.3359(3) 0.0338(16) Uani 1 1 d .
H10B H 0.0231 0.3641 0.3240 0.041 Uiso 1 1 calc R
H10C H 0.0726 0.4251 0.3516 0.041 Uiso 1 1 calc R
C109 C 0.2299(9) 0.4049(5) 0.2767(4) 0.045(2) Uani 1 1 d .
H10D H 0.3287 0.4148 0.2903 0.054 Uiso 1 1 calc R
H10E H 0.1813 0.4512 0.2467 0.054 Uiso 1 1 calc R
C110 C 0.2732(11) 0.3466(6) 0.2409(4) 0.065(3) Uani 1 1 d .
H11P H 0.3353 0.3031 0.2682 0.097 Uiso 1 1 calc R
H11Q H 0.3368 0.3666 0.2007 0.097 Uiso 1 1 calc R
H11R H 0.1754 0.3329 0.2311 0.097 Uiso 1 1 calc R
N17 N 0.6128(7) 0.8036(4) 0.9421(3) 0.0409(15) Uani 1 1 d U
C111 C 0.4833(8) 0.8497(5) 0.9734(4) 0.048(2) Uani 1 1 d .
H11S H 0.4086 0.8786 0.9404 0.058 Uiso 1 1 calc R
H11T H 0.4222 0.8157 1.0078 0.058 Uiso 1 1 calc R
C112 C 0.5407(9) 0.9027(5) 1.0027(4) 0.048(2) Uani 1 1 d .
H11C H 0.6045 0.8744 1.0397 0.057 Uiso 1 1 calc R
H11D H 0.6099 0.9345 0.9701 0.057 Uiso 1 1 calc R
C113 C 0.4031(9) 0.9491(5) 1.0250(5) 0.055(2) Uani 1 1 d .
H11E H 0.3349 0.9168 1.0576 0.066 Uiso 1 1 calc R
H11F H 0.3387 0.9761 0.9879 0.066 Uiso 1 1 calc R
C114 C 0.4505(11) 1.0052(5) 1.0546(4) 0.060(3) Uani 1 1 d .
H11U H 0.5247 1.0351 1.0239 0.090 Uiso 1 1 calc R
H11V H 0.5021 0.9790 1.0947 0.090 Uiso 1 1 calc R
H11W H 0.3548 1.0373 1.0640 0.090 Uiso 1 1 calc R
C115 C 0.7056(8) 0.8493(5) 0.8849(4) 0.046(2) Uani 1 1 d .
H11N H 0.7858 0.8157 0.8672 0.056 Uiso 1 1 calc R
H11O H 0.7644 0.8803 0.9003 0.056 Uiso 1 1 calc R
C116 C 0.6071(9) 0.8993(5) 0.8302(4) 0.050(2) Uani 1 1 d .
H11A H 0.5479 0.9420 0.8431 0.060 Uiso 1 1 calc R
H11B H 0.5288 0.8719 0.8208 0.060 Uiso 1 1 calc R
C117 C 0.7202(11) 0.9261(6) 0.7696(4) 0.064(3) Uani 1 1 d .
H11G H 0.6615 0.9674 0.7376 0.077 Uiso 1 1 calc R
H11H H 0.8099 0.9449 0.7816 0.077 Uiso 1 1 calc R
C118 C 0.7871(12) 0.8648(7) 0.7384(4) 0.087(4) Uani 1 1 d .
H11K H 0.8668 0.8299 0.7653 0.130 Uiso 1 1 calc R
H11L H 0.8370 0.8864 0.6953 0.130 Uiso 1 1 calc R
H11M H 0.7001 0.8390 0.7347 0.130 Uiso 1 1 calc R
C119 C 0.5283(8) 0.7505(4) 0.9216(4) 0.0404(18) Uani 1 1 d U
H11I H 0.4704 0.7210 0.9604 0.049 Uiso 1 1 calc R
H11J H 0.4474 0.7802 0.8915 0.049 Uiso 1 1 calc R
C120 C 0.6318(9) 0.6980(5) 0.8895(4) 0.049(2) Uani 1 1 d .
H12G H 0.6952 0.6595 0.9220 0.059 Uiso 1 1 calc R
H12H H 0.7068 0.7251 0.8559 0.059 Uiso 1 1 calc R
C121 C 0.5270(10) 0.6621(4) 0.8588(4) 0.054(2) Uani 1 1 d .
H12Q H 0.4511 0.6365 0.8930 0.065 Uiso 1 1 calc R
H12R H 0.4637 0.7015 0.8270 0.065 Uiso 1 1 calc R
C122 C 0.6173(11) 0.6070(5) 0.8249(5) 0.067(3) Uani 1 1 d .
H12I H 0.6883 0.6322 0.7892 0.101 Uiso 1 1 calc R
H12J H 0.5408 0.5859 0.8080 0.101 Uiso 1 1 calc R
H12K H 0.6806 0.5676 0.8558 0.101 Uiso 1 1 calc R
C123 C 0.7373(8) 0.7597(5) 0.9888(4) 0.049(2) Uani 1 1 d .
H12U H 0.8176 0.7308 0.9663 0.059 Uiso 1 1 calc R
H12V H 0.7930 0.7947 1.0005 0.059 Uiso 1 1 calc R
C124 C 0.6729(9) 0.7074(5) 1.0505(4) 0.056(2) Uani 1 1 d .
H12S H 0.6242 0.6690 1.0408 0.067 Uiso 1 1 calc R
H12T H 0.5914 0.7345 1.0742 0.067 Uiso 1 1 calc R
C125 C 0.8190(11) 0.6725(5) 1.0908(4) 0.056(2) Uani 1 1 d .
H12O H 0.9038 0.6509 1.0642 0.067 Uiso 1 1 calc R
H12P H 0.8613 0.7115 1.1023 0.067 Uiso 1 1 calc R
C126 C 0.7801(11) 0.6156(5) 1.1498(4) 0.058(2) Uani 1 1 d .
H12L H 0.7017 0.6374 1.1777 0.087 Uiso 1 1 calc R
H12M H 0.8771 0.5936 1.1724 0.087 Uiso 1 1 calc R
H12N H 0.7353 0.5775 1.1388 0.087 Uiso 1 1 calc R
N18 N 0.4740(6) 0.3236(4) 0.9262(3) 0.0372(15) Uani 1 1 d .
C127 C 0.5423(8) 0.3696(4) 0.9594(3) 0.0355(17) Uani 1 1 d .
H12A H 0.6461 0.3820 0.9364 0.043 Uiso 1 1 calc R
H12B H 0.5635 0.3390 1.0040 0.043 Uiso 1 1 calc R
C128 C 0.4376(8) 0.4412(4) 0.9629(4) 0.0412(19) Uani 1 1 d .
H12C H 0.4205 0.4736 0.9185 0.049 Uiso 1 1 calc R
H12D H 0.3321 0.4298 0.9847 0.049 Uiso 1 1 calc R
C129 C 0.5139(10) 0.4809(4) 0.9993(4) 0.051(2) Uani 1 1 d .
H12E H 0.4549 0.5311 0.9928 0.061 Uiso 1 1 calc R
H12F H 0.6249 0.4859 0.9808 0.061 Uiso 1 1 calc R
C130 C 0.5165(11) 0.4420(5) 1.0721(4) 0.060(2) Uani 1 1 d .
H13Z H 0.5938 0.3971 1.0794 0.090 Uiso 1 1 calc R
H13V H 0.4101 0.4292 1.0895 0.090 Uiso 1 1 calc R
H13W H 0.5473 0.4749 1.0938 0.090 Uiso 1 1 calc R
C131 C 0.3179(8) 0.2980(5) 0.9636(4) 0.0431(19) Uani 1 1 d .
H13E H 0.2354 0.3416 0.9593 0.052 Uiso 1 1 calc R
H13F H 0.2806 0.2648 0.9433 0.052 Uiso 1 1 calc R
C132 C 0.3324(8) 0.2582(4) 1.0351(4) 0.0414(19) Uani 1 1 d .
H13L H 0.4340 0.2243 1.0411 0.050 Uiso 1 1 calc R
H13M H 0.3332 0.2944 1.0590 0.050 Uiso 1 1 calc R
C133 C 0.1935(9) 0.2150(4) 1.0616(4) 0.047(2) Uani 1 1 d .
H13C H 0.2016 0.1750 1.0413 0.057 Uiso 1 1 calc R
H13D H 0.0928 0.2480 1.0497 0.057 Uiso 1 1 calc R
C134 C 0.1869(10) 0.1819(5) 1.1346(4) 0.054(2) Uani 1 1 d .
H13P H 0.2867 0.1495 1.1469 0.081 Uiso 1 1 calc R
H13Q H 0.0970 0.1533 1.1488 0.081 Uiso 1 1 calc R
H13R H 0.1729 0.2214 1.1552 0.081 Uiso 1 1 calc R
C135 C 0.5984(8) 0.2573(4) 0.9247(4) 0.0387(18) Uani 1 1 d .
H13A H 0.6989 0.2754 0.9029 0.046 Uiso 1 1 calc R
H13B H 0.6200 0.2286 0.9698 0.046 Uiso 1 1 calc R
C136 C 0.5523(8) 0.2062(4) 0.8911(4) 0.0400(18) Uani 1 1 d .
H13J H 0.4461 0.1919 0.9093 0.048 Uiso 1 1 calc R
H13K H 0.5453 0.2321 0.8445 0.048 Uiso 1 1 calc R
C137 C 0.6736(10) 0.1378(4) 0.8996(4) 0.047(2) Uani 1 1 d .
H13N H 0.6850 0.1132 0.9462 0.056 Uiso 1 1 calc R
H13O H 0.7787 0.1518 0.8793 0.056 Uiso 1 1 calc R
C138 C 0.6224(9) 0.0842(4) 0.8687(4) 0.046(2) Uani 1 1 d .
H13S H 0.5237 0.0666 0.8916 0.069 Uiso 1 1 calc R
H13T H 0.7066 0.0423 0.8714 0.069 Uiso 1 1 calc R
H13U H 0.6040 0.1096 0.8232 0.069 Uiso 1 1 calc R
C139 C 0.4298(7) 0.3690(4) 0.8582(3) 0.0353(17) Uani 1 1 d .
H13H H 0.3823 0.3379 0.8386 0.042 Uiso 1 1 calc R
H13I H 0.3476 0.4108 0.8613 0.042 Uiso 1 1 calc R
C140 C 0.5706(8) 0.3990(4) 0.8137(3) 0.0362(17) Uani 1 1 d .
H14A H 0.6236 0.4275 0.8341 0.043 Uiso 1 1 calc R
H14B H 0.6494 0.3575 0.8070 0.043 Uiso 1 1 calc R
C141 C 0.5146(9) 0.4480(5) 0.7491(4) 0.053(2) Uani 1 1 d .
H14D H 0.4610 0.4192 0.7293 0.063 Uiso 1 1 calc R
H14E H 0.4352 0.4890 0.7564 0.063 Uiso 1 1 calc R
C142 C 0.6492(10) 0.4797(5) 0.7027(4) 0.060(2) Uani 1 1 d .
H14F H 0.7064 0.5062 0.7228 0.090 Uiso 1 1 calc R
H14G H 0.6055 0.5137 0.6632 0.090 Uiso 1 1 calc R
H14H H 0.7230 0.4396 0.6919 0.090 Uiso 1 1 calc R

loop_
_atom_site_aniso_label
_atom_site_aniso_U_11
_atom_site_aniso_U_22
_atom_site_aniso_U_33
_atom_site_aniso_U_23
_atom_site_aniso_U_13
_atom_site_aniso_U_12
O1 0.046(3) 0.031(3) 0.034(3) -0.008(3) 0.005(2) -0.007(2)
O2 0.043(3) 0.050(4) 0.033(3) -0.014(3) -0.008(2) 0.000(3)
N1 0.028(3) 0.030(3) 0.032(3) -0.005(3) -0.002(2) -0.001(2)
N2 0.027(3) 0.027(3) 0.026(3) -0.001(3) 0.000(2) -0.008(2)
N3 0.022(3) 0.023(3) 0.032(3) -0.004(3) 0.002(2) -0.003(2)
N4 0.020(3) 0.023(3) 0.031(3) -0.007(3) 0.000(2) -0.003(2)
N5 0.039(3) 0.026(3) 0.034(3) -0.013(3) -0.004(3) -0.005(3)
N6 0.038(3) 0.037(4) 0.042(4) -0.027(3) -0.002(3) -0.006(3)
N7 0.047(4) 0.030(4) 0.039(4) -0.016(3) -0.002(3) -0.008(3)
C1 0.030(4) 0.032(4) 0.034(4) -0.013(3) -0.001(3) 0.001(3)
C2 0.050(5) 0.042(5) 0.038(4) -0.006(4) 0.009(4) -0.005(4)
C3 0.077(6) 0.038(5) 0.027(4) -0.009(4) -0.003(4) -0.002(4)
C4 0.042(4) 0.032(4) 0.031(4) -0.011(3) -0.004(3) 0.003(3)
C5 0.040(4) 0.025(4) 0.027(4) -0.010(3) -0.001(3) -0.009(3)
C6 0.033(4) 0.037(4) 0.021(3) 0.000(3) -0.004(3) -0.014(3)
C7 0.029(4) 0.034(4) 0.029(4) -0.009(3) -0.008(3) -0.004(3)
C8 0.036(4) 0.021(4) 0.031(4) -0.010(3) -0.013(3) -0.001(3)
C9 0.016(3) 0.026(4) 0.018(3) 0.001(3) -0.003(2) 0.005(3)
C10 0.033(4) 0.034(4) 0.031(4) -0.018(3) -0.009(3) 0.003(3)
C11 0.019(3) 0.034(4) 0.032(4) 0.006(3) 0.001(3) -0.003(3)
C12 0.009(3) 0.035(4) 0.034(4) -0.013(3) -0.009(3) 0.010(3)
C13 0.041(4) 0.043(5) 0.025(4) -0.012(4) -0.005(3) 0.001(3)
C14 0.034(4) 0.053(5) 0.024(4) 0.003(4) -0.009(3) 0.006(4)
C15 0.029(4) 0.032(4) 0.037(4) -0.015(4) -0.012(3) 0.013(3)
C16 0.023(3) 0.030(4) 0.032(4) -0.005(3) -0.010(3) 0.006(3)
C17 0.031(4) 0.040(5) 0.025(4) -0.003(4) 0.007(3) 0.000(3)
C18 0.021(4) 0.053(5) 0.036(4) -0.020(4) 0.005(3) 0.004(3)
C19 0.048(5) 0.038(5) 0.046(5) -0.022(4) -0.014(4) 0.007(4)
C20 0.051(5) 0.042(5) 0.053(5) -0.023(5) -0.014(4) 0.003(4)
C21 0.025(4) 0.036(5) 0.094(7) -0.040(5) -0.004(4) 0.002(3)
C22 0.023(3) 0.039(5) 0.040(4) -0.013(4) -0.008(3) 0.005(3)
C23 0.023(3) 0.033(4) 0.058(5) -0.033(4) -0.003(3) 0.004(3)
C24 0.036(4) 0.039(5) 0.072(6) -0.013(5) -0.006(4) -0.005(4)
O3 0.049(3) 0.029(3) 0.020(2) -0.008(2) 0.013(2) -0.008(2)
O4 0.043(3) 0.025(3) 0.025(2) -0.011(2) -0.007(2) -0.003(2)
N8 0.038(3) 0.032(3) 0.022(3) -0.003(3) 0.001(2) -0.003(3)
N9 0.029(3) 0.014(3) 0.032(3) -0.007(3) 0.002(2) -0.009(2)
N10 0.025(3) 0.019(3) 0.021(3) 0.004(2) -0.004(2) -0.006(2)
N11 0.028(3) 0.024(3) 0.012(2) -0.003(2) -0.002(2) -0.006(2)
N12 0.036(3) 0.017(3) 0.016(3) 0.001(2) -0.006(2) -0.002(2)
N13 0.033(3) 0.021(3) 0.019(3) -0.002(2) -0.004(2) -0.006(2)
N14 0.036(3) 0.024(3) 0.026(3) -0.002(3) -0.006(2) 0.003(2)
C25 0.048(5) 0.042(5) 0.057(5) -0.025(5) 0.008(4) -0.014(4)
C26 0.048(4) 0.019(4) 0.023(3) -0.008(3) -0.012(3) 0.002(3)
C27 0.064(5) 0.034(4) 0.013(3) -0.001(3) 0.007(3) -0.003(4)
C28 0.050(5) 0.043(5) 0.033(4) -0.024(4) 0.000(3) 0.003(4)
C29 0.046(4) 0.036(4) 0.036(4) -0.024(4) -0.006(3) -0.003(3)
C30 0.037(4) 0.029(4) 0.033(4) -0.012(3) -0.019(3) -0.003(3)
C31 0.026(3) 0.024(4) 0.012(3) -0.007(3) -0.003(2) -0.005(3)
C32 0.027(3) 0.025(4) 0.020(3) -0.008(3) -0.007(3) 0.007(3)
C33 0.019(3) 0.036(4) 0.028(4) -0.008(3) 0.007(3) -0.003(3)
C34 0.017(3) 0.022(4) 0.036(4) -0.011(3) -0.007(3) 0.000(3)
C35 0.029(4) 0.022(4) 0.033(4) 0.002(3) -0.003(3) -0.001(3)
C36 0.022(3) 0.030(4) 0.016(3) -0.005(3) -0.001(2) -0.003(3)
C37 0.021(3) 0.031(4) 0.014(3) -0.001(3) 0.005(2) -0.011(3)
C38 0.037(4) 0.016(4) 0.033(4) 0.010(3) -0.009(3) 0.004(3)
C39 0.031(4) 0.040(5) 0.027(4) -0.016(4) 0.008(3) -0.005(3)
C40 0.031(4) 0.032(4) 0.032(4) -0.011(3) 0.002(3) -0.001(3)
C41 0.017(3) 0.034(4) 0.029(4) -0.014(3) -0.001(3) 0.002(3)
C42 0.020(3) 0.029(4) 0.034(4) -0.022(3) 0.000(3) 0.001(3)
C43 0.019(3) 0.028(4) 0.036(4) -0.017(3) -0.001(3) 0.001(3)
C44 0.029(4) 0.029(4) 0.028(4) -0.007(3) -0.001(3) -0.006(3)
C45 0.041(4) 0.042(5) 0.038(4) -0.025(4) -0.013(3) -0.008(3)
C46 0.035(4) 0.029(4) 0.051(5) -0.019(4) -0.014(3) -0.006(3)
C47 0.021(3) 0.025(4) 0.049(4) -0.016(4) -0.006(3) -0.003(3)
C48 0.023(3) 0.028(4) 0.029(4) -0.003(3) 0.002(3) 0.005(3)
C49 0.030(4) 0.027(4) 0.051(5) -0.006(4) -0.011(3) -0.008(3)
C50 0.035(4) 0.030(4) 0.037(4) 0.002(4) -0.010(3) -0.004(3)
O5 0.076(4) 0.032(3) 0.029(3) -0.007(3) -0.008(3) 0.007(3)
O6 0.039(3) 0.033(3) 0.041(3) -0.018(3) -0.009(2) 0.002(2)
C51 0.034(4) 0.033(4) 0.037(4) -0.016(4) 0.003(3) 0.005(3)
C52 0.019(3) 0.037(4) 0.028(4) -0.018(3) 0.008(3) -0.004(3)
C53 0.058(5) 0.033(5) 0.044(5) -0.010(4) 0.019(4) -0.015(4)
C54 0.081(6) 0.063(6) 0.038(5) -0.030(5) 0.026(4) -0.054(5)
C55 0.053(5) 0.086(7) 0.032(4) -0.021(5) -0.003(4) -0.028(5)
C56 0.047(5) 0.069(6) 0.030(4) -0.017(4) -0.016(4) 0.006(4)
C57 0.026(4) 0.034(4) 0.042(4) -0.008(4) -0.004(3) -0.001(3)
O7 0.035(3) 0.032(3) 0.026(3) -0.005(2) 0.000(2) -0.009(2)
O8 0.043(3) 0.027(3) 0.045(3) -0.014(3) 0.012(2) -0.005(2)
C58 0.023(3) 0.033(4) 0.027(4) -0.022(3) 0.006(3) -0.007(3)
C59 0.040(4) 0.031(4) 0.018(3) -0.005(3) -0.011(3) -0.016(3)
C60 0.028(4) 0.051(5) 0.035(4) -0.029(4) 0.006(3) -0.017(3)
C61 0.037(4) 0.068(6) 0.040(5) -0.029(5) 0.004(3) -0.021(4)
C62 0.046(5) 0.066(6) 0.020(4) -0.003(4) 0.003(3) -0.026(4)
C63 0.045(5) 0.046(5) 0.043(5) -0.004(4) -0.018(4) -0.007(4)
C64 0.035(4) 0.047(5) 0.036(4) -0.010(4) -0.003(3) -0.020(4)
O9 0.089(4) 0.031(3) 0.019(3) -0.003(2) -0.010(3) 0.010(3)
O10 0.040(3) 0.025(3) 0.031(3) -0.008(2) -0.013(2) 0.000(2)
C65 0.043(4) 0.023(4) 0.023(3) -0.010(3) -0.004(3) -0.007(3)
C66 0.027(3) 0.039(4) 0.015(3) -0.007(3) 0.009(3) -0.020(3)
C67 0.042(4) 0.049(5) 0.018(4) -0.004(4) -0.002(3) -0.005(4)
C68 0.028(4) 0.085(7) 0.036(5) -0.002(5) -0.004(3) 0.002(4)
C69 0.052(5) 0.090(8) 0.042(5) -0.040(6) 0.004(4) -0.032(5)
C70 0.067(6) 0.072(7) 0.051(6) -0.045(6) 0.019(5) -0.037(5)
C71 0.043(4) 0.037(4) 0.029(4) -0.014(4) 0.015(3) -0.023(3)
O11 0.036(3) 0.036(3) 0.028(3) -0.012(2) 0.007(2) 0.000(2)
O12 0.046(3) 0.036(3) 0.045(3) -0.002(3) 0.016(2) -0.002(3)
C72 0.030(4) 0.032(4) 0.030(4) -0.005(3) -0.002(3) -0.018(3)
C73 0.028(4) 0.030(4) 0.035(4) -0.020(3) 0.007(3) -0.013(3)
C74 0.029(4) 0.048(5) 0.032(4) -0.008(4) -0.005(3) -0.005(3)
C75 0.027(4) 0.072(6) 0.039(4) -0.016(5) 0.008(3) -0.013(4)
C76 0.048(5) 0.082(7) 0.031(4) 0.001(5) -0.006(4) -0.032(5)
C77 0.048(5) 0.052(5) 0.034(4) 0.002(4) -0.003(4) -0.018(4)
C78 0.034(4) 0.040(5) 0.043(4) -0.027(4) 0.007(3) -0.015(3)
N15 0.020(3) 0.024(3) 0.046(4) -0.008(3) -0.005(2) 0.002(2)
C79 0.028(4) 0.035(4) 0.041(4) -0.012(4) -0.008(3) -0.006(3)
C80 0.022(4) 0.035(4) 0.046(5) -0.005(4) -0.004(3) -0.001(3)
C81 0.047(5) 0.065(6) 0.031(4) 0.005(4) -0.015(4) -0.012(4)
C82 0.041(4) 0.055(6) 0.032(4) 0.010(4) 0.000(3) -0.011(4)
C83 0.025(4) 0.033(4) 0.042(4) -0.015(4) -0.003(3) -0.001(3)
C84 0.024(4) 0.047(5) 0.052(5) -0.014(4) 0.003(3) 0.001(3)
C85 0.036(4) 0.043(5) 0.036(4) -0.017(4) 0.005(3) 0.005(3)
C86 0.056(5) 0.049(5) 0.036(4) -0.017(4) -0.006(4) -0.004(4)
C87 0.025(4) 0.040(5) 0.048(5) -0.019(4) 0.000(3) -0.006(3)
C88 0.026(4) 0.041(5) 0.053(5) -0.006(4) -0.002(3) -0.015(3)
C89 0.031(4) 0.039(5) 0.036(4) -0.006(4) -0.001(3) -0.005(3)
C90 0.044(5) 0.046(5) 0.054(5) 0.011(4) -0.015(4) -0.009(4)
C91 0.029(4) 0.024(4) 0.028(4) 0.000(3) -0.006(3) -0.006(3)
C92 0.026(4) 0.042(5) 0.037(4) -0.012(4) -0.009(3) -0.002(3)
C93 0.043(4) 0.026(4) 0.036(4) 0.001(3) -0.013(3) -0.006(3)
C94 0.049(5) 0.031(5) 0.059(5) -0.012(4) -0.011(4) -0.006(4)
N16 0.015(3) 0.044(4) 0.029(3) -0.003(3) 0.000(2) 0.004(3)
C95 0.027(4) 0.054(5) 0.030(4) -0.004(4) -0.005(3) -0.001(3)
C96 0.021(4) 0.070(6) 0.032(4) -0.011(4) 0.001(3) -0.003(4)
C97 0.041(4) 0.055(5) 0.025(4) -0.007(4) 0.000(3) -0.018(4)
C98 0.064(6) 0.081(7) 0.045(5) -0.025(5) -0.006(4) -0.021(5)
C99 0.016(3) 0.079(6) 0.033(4) -0.005(4) 0.004(3) 0.016(4)
C100 0.040(5) 0.067(6) 0.038(5) -0.003(4) 0.003(4) 0.018(4)
C101 0.040(5) 0.088(8) 0.047(5) -0.017(5) 0.005(4) 0.025(5)
C102 0.052(6) 0.151(12) 0.087(8) -0.067(8) -0.016(5) -0.025(7)
C103 0.038(4) 0.045(5) 0.031(4) 0.001(4) 0.000(3) -0.015(4)
C104 0.027(4) 0.032(4) 0.046(5) 0.006(4) 0.005(3) 0.012(3)
C105 0.044(5) 0.029(4) 0.067(6) -0.004(4) -0.013(4) 0.002(4)
C106 0.054(5) 0.039(5) 0.065(6) -0.007(5) 0.004(4) 0.004(4)
C107 0.017(3) 0.062(5) 0.041(4) -0.014(4) -0.007(3) -0.009(3)
C108 0.028(4) 0.038(4) 0.037(4) -0.011(4) -0.007(3) -0.005(3)
C109 0.033(4) 0.050(5) 0.040(4) 0.008(4) -0.009(3) -0.008(4)
C110 0.063(6) 0.090(8) 0.023(4) -0.003(5) 0.007(4) 0.007(5)
N17 0.028(3) 0.046(4) 0.045(4) -0.007(3) -0.001(3) -0.010(3)
C111 0.018(4) 0.054(5) 0.057(5) -0.003(5) 0.002(3) 0.010(3)
C112 0.033(4) 0.061(6) 0.046(5) -0.005(4) -0.008(3) -0.015(4)
C113 0.036(5) 0.053(6) 0.072(6) -0.013(5) 0.001(4) -0.005(4)
C114 0.066(6) 0.074(7) 0.051(5) -0.026(5) -0.006(4) -0.028(5)
C115 0.028(4) 0.070(6) 0.039(4) -0.007(4) -0.004(3) -0.016(4)
C116 0.038(4) 0.054(6) 0.057(5) -0.007(5) -0.016(4) -0.012(4)
C117 0.062(6) 0.080(7) 0.041(5) 0.011(5) -0.015(4) -0.032(5)
C118 0.057(6) 0.144(12) 0.041(5) -0.009(7) -0.012(5) 0.011(7)
C119 0.031(4) 0.031(4) 0.044(4) 0.002(4) 0.006(3) 0.010(3)
C120 0.037(4) 0.048(5) 0.052(5) -0.002(4) 0.002(4) -0.003(4)
C121 0.050(5) 0.033(5) 0.066(6) -0.008(4) 0.018(4) 0.005(4)
C122 0.058(6) 0.061(7) 0.069(7) -0.008(6) 0.013(5) -0.003(5)
C123 0.018(4) 0.065(6) 0.047(5) 0.004(4) 0.001(3) 0.002(4)
C124 0.025(4) 0.061(6) 0.064(6) -0.007(5) 0.001(4) 0.017(4)
C125 0.065(6) 0.038(5) 0.046(5) 0.005(4) 0.001(4) 0.010(4)
C126 0.056(5) 0.061(6) 0.053(5) -0.013(5) 0.002(4) -0.004(5)
N18 0.018(3) 0.052(4) 0.040(4) -0.010(3) 0.000(2) -0.008(3)
C127 0.019(3) 0.043(5) 0.038(4) -0.003(4) -0.001(3) -0.005(3)
C128 0.029(4) 0.039(5) 0.057(5) -0.020(4) -0.001(3) 0.004(3)
C129 0.045(5) 0.036(5) 0.056(5) -0.008(4) 0.007(4) 0.016(4)
C130 0.071(6) 0.058(6) 0.049(5) -0.019(5) -0.001(4) 0.001(5)
C131 0.022(4) 0.054(5) 0.044(5) -0.003(4) -0.003(3) -0.004(3)
C132 0.032(4) 0.051(5) 0.044(5) -0.015(4) 0.007(3) -0.016(4)
C133 0.040(5) 0.034(5) 0.067(6) -0.010(4) -0.007(4) -0.008(4)
C134 0.062(6) 0.054(6) 0.042(5) -0.001(4) -0.006(4) -0.018(5)
C135 0.027(4) 0.035(4) 0.054(5) -0.015(4) -0.006(3) 0.003(3)
C136 0.030(4) 0.044(5) 0.047(5) -0.009(4) -0.012(3) -0.008(3)
C137 0.049(5) 0.044(5) 0.051(5) -0.016(4) -0.011(4) -0.004(4)
C138 0.046(5) 0.039(5) 0.050(5) -0.006(4) -0.010(4) -0.005(4)
C139 0.017(3) 0.038(4) 0.042(4) 0.000(4) -0.017(3) 0.008(3)
C140 0.026(4) 0.047(5) 0.033(4) -0.007(4) -0.008(3) -0.001(3)
C141 0.037(4) 0.061(6) 0.054(5) -0.006(5) -0.009(4) -0.009(4)
C142 0.055(6) 0.054(6) 0.060(6) 0.003(5) -0.013(4) -0.009(5)

loop_
_atom_type_symbol
_atom_type_description
_atom_type_scat_dispersion_real
_atom_type_scat_dispersion_imag
_atom_type_scat_source
C C 0.0033 0.0000 'International Tables Vol C Tables 4.2.6.8 and 6.1.1.4'
H H 0.0000 0.0000 'International Tables Vol C Tables 4.2.6.8 and 6.1.1.4'
N N 0.0061 0.0000 'International Tables Vol C Tables 4.2.6.8 and 6.1.1.4'
O O 0.0106 0.0000 'International Tables Vol C Tables 4.2.6.8 and 6.1.1.4'

loop_
_geom_angle_atom_site_label_1
_geom_angle_atom_site_label_2
_geom_angle_atom_site_label_3
_geom_angle
C7 N1 C1 102.9(6)
C7 N2 C6 105.6(5)
C7 N3 C8 125.7(6)
C9 N4 C12 109.6(5)
C17 N5 C16 123.6(6)
C17 N6 C18 126.1(6)
C25 N7 C23 107.4(6)
C2 C1 N1 130.0(7)
C2 C1 C6 118.8(7)
N1 C1 C6 111.2(6)
C3 C2 C1 118.4(8)
C2 C3 C4 121.9(7)
C5 C4 C3 121.6(7)
C4 C5 C6 116.1(6)
C5 C6 C1 123.3(6)
C5 C6 N2 132.1(6)
C1 C6 N2 104.6(6)
N1 C7 N2 115.6(6)
N1 C7 N3 127.8(6)
N2 C7 N3 116.6(6)
O1 C8 N3 125.1(6)
O1 C8 C9 121.0(6)
N3 C8 C9 113.9(6)
C10 C9 N4 108.2(5)
C10 C9 C8 135.0(6)
N4 C9 C8 116.4(5)
C9 C10 C11 108.9(6)
C10 C11 C12 106.6(6)
C10 C11 C13 137.4(7)
C12 C11 C13 115.9(7)
N4 C12 C16 128.3(6)
N4 C12 C11 106.6(6)
C16 C12 C11 125.0(6)
C14 C13 C11 119.4(7)
C13 C14 C15 123.3(7)
C16 C15 C14 119.2(7)
C15 C16 C12 117.3(6)
C15 C16 N5 124.6(6)
C12 C16 N5 118.0(6)
O2 C17 N5 124.7(7)
O2 C17 N6 123.7(7)
N5 C17 N6 111.6(6)
C19 C18 N6 125.8(7)
C19 C18 C23 115.6(7)
N6 C18 C23 118.6(6)
C20 C19 C18 120.8(8)
C21 C20 C19 123.6(7)
C20 C21 C22 118.2(7)
C23 C22 C24 107.8(6)
C23 C22 C21 117.0(7)
C24 C22 C21 135.1(8)
N7 C23 C22 107.2(7)
N7 C23 C18 128.2(6)
C22 C23 C18 124.7(6)
C25 C24 C22 106.1(8)
C32 N8 C26 103.7(6)
C32 N9 C31 106.0(5)
C32 N10 C33 125.6(5)
C37 N11 C34 107.5(5)
C42 N12 C41 126.0(5)
C42 N13 C43 127.5(5)
C50 N14 C48 107.9(6)
C24 C25 N7 111.6(8)
N8 C26 C27 130.6(6)
N8 C26 C31 110.9(6)
C27 C26 C31 118.5(6)
C28 C27 C26 119.5(7)
C27 C28 C29 120.7(6)
C30 C29 C28 120.6(7)
C31 C30 C29 117.8(7)
C30 C31 N9 132.3(6)
C30 C31 C26 122.7(6)
N9 C31 C26 105.0(5)
N8 C32 N9 114.5(5)
N8 C32 N10 128.3(6)
N9 C32 N10 117.2(6)
O3 C33 N10 123.8(6)
O3 C33 C34 122.0(6)
N10 C33 C34 114.2(6)
C35 C34 N11 110.1(5)
C35 C34 C33 135.9(6)
N11 C34 C33 113.9(6)
C34 C35 C36 107.4(6)
C38 C36 C37 119.6(6)
C38 C36 C35 133.9(6)
C37 C36 C35 106.4(5)
N11 C37 C36 108.6(6)
N11 C37 C41 128.9(6)
C36 C37 C41 122.4(5)
C39 C38 C36 118.3(6)
C38 C39 C40 122.1(6)
C41 C40 C39 120.9(6)
C40 C41 N12 124.7(6)
C40 C41 C37 116.6(6)
N12 C41 C37 118.7(5)
O4 C42 N12 123.6(6)
O4 C42 N13 124.2(6)
N12 C42 N13 112.1(5)
N13 C43 C48 119.8(6)
N13 C43 C44 126.0(6)
C48 C43 C44 114.2(6)
C45 C44 C43 122.1(7)
C46 C45 C44 122.2(6)
C45 C46 C47 119.3(6)
C46 C47 C48 117.6(7)
C46 C47 C49 137.0(7)
C48 C47 C49 105.4(6)
N14 C48 C43 127.3(6)
N14 C48 C47 108.1(6)
C43 C48 C47 124.6(6)
C50 C49 C47 108.2(6)
C49 C50 N14 110.4(7)
O6 C51 O5 124.2(7)
O6 C51 C52 118.5(7)
O5 C51 C52 117.2(6)
C57 C52 C53 118.3(7)
C57 C52 C51 121.9(6)
C53 C52 C51 119.7(7)
C54 C53 C52 118.5(8)
C55 C54 C53 120.6(8)
C56 C55 C54 120.4(7)
C55 C56 C57 119.8(8)
C56 C57 C52 122.3(7)
O7 C58 O8 123.4(6)
O7 C58 C59 119.3(6)
O8 C58 C59 117.3(5)
C60 C59 C64 118.9(7)
C60 C59 C58 121.6(6)
C64 C59 C58 119.5(6)
C59 C60 C61 119.9(7)
C60 C61 C62 121.1(7)
C63 C62 C61 118.9(7)
C62 C63 C64 120.3(8)
C63 C64 C59 120.8(7)
O9 C65 O10 124.0(6)
O9 C65 C66 117.7(6)
O10 C65 C66 118.2(6)
C67 C66 C71 120.8(6)
C67 C66 C65 120.4(6)
C71 C66 C65 118.5(6)
C66 C67 C68 119.0(8)
C69 C68 C67 119.8(8)
C70 C69 C68 120.4(8)
C69 C70 C71 119.9(8)
C66 C71 C70 120.0(8)
O11 C72 O12 124.9(6)
O11 C72 C73 118.5(6)
O12 C72 C73 116.6(6)
C74 C73 C78 117.8(7)
C74 C73 C72 122.0(7)
C78 C73 C72 120.1(6)
C73 C74 C75 121.2(7)
C74 C75 C76 121.1(7)
C75 C76 C77 118.2(8)
C78 C77 C76 119.8(8)
C77 C78 C73 121.8(7)
C79 N15 C91 110.5(5)
C79 N15 C87 108.3(5)
C91 N15 C87 109.3(5)
C79 N15 C83 111.1(5)
C91 N15 C83 108.6(5)
C87 N15 C83 109.2(5)
N15 C79 C80 115.1(5)
C81 C80 C79 111.2(6)
C80 C81 C82 111.6(6)
C84 C83 N15 115.5(6)
C83 C84 C85 111.7(6)
C86 C85 C84 114.0(7)
C88 C87 N15 115.8(6)
C87 C88 C89 110.1(6)
C90 C89 C88 112.0(6)
C92 C91 N15 116.2(5)
C93 C92 C91 110.9(6)
C92 C93 C94 112.5(6)
C99 N16 C95 111.4(5)
C99 N16 C107 108.1(5)
C95 N16 C107 110.3(6)
C99 N16 C103 110.4(6)
C95 N16 C103 107.5(5)
C107 N16 C103 109.2(5)
N16 C95 C96 115.8(6)
C97 C96 C95 110.0(6)
C98 C97 C96 113.4(7)
C100 C99 N16 115.4(6)
C99 C100 C101 114.1(7)
C102 C101 C100 112.7(9)
C104 C103 N16 117.5(6)
C105 C104 C103 110.2(6)
C104 C105 C106 111.5(7)
N16 C107 C108 115.7(5)
C109 C108 C107 110.5(6)
C108 C109 C110 113.1(7)
C115 N17 C123 105.1(5)
C115 N17 C111 113.3(6)
C123 N17 C111 111.8(6)
C115 N17 C119 110.5(6)
C123 N17 C119 109.5(6)
C111 N17 C119 106.6(5)
C112 C111 N17 116.2(6)
C113 C112 C111 110.5(6)
C112 C113 C114 114.0(7)
N17 C115 C116 115.7(6)
C115 C116 C117 108.9(6)
C118 C117 C116 112.3(8)
C120 C119 N17 117.0(6)
C119 C120 C121 109.8(6)
C122 C121 C120 115.3(7)
C124 C123 N17 115.2(6)
C123 C124 C125 105.5(6)
C126 C125 C124 112.5(8)
C127 N18 C135 107.8(5)
C127 N18 C139 111.1(6)
C135 N18 C139 111.4(5)
C127 N18 C131 110.1(5)
C135 N18 C131 110.3(6)
C139 N18 C131 106.2(5)
N18 C127 C128 115.7(6)
C129 C128 C127 111.3(6)
C128 C129 C130 113.8(7)
C132 C131 N18 114.6(6)
C133 C132 C131 109.8(7)
C132 C133 C134 113.0(7)
C136 C135 N18 115.1(6)
C137 C136 C135 110.8(6)
C136 C137 C138 110.8(6)
C140 C139 N18 113.7(5)
C141 C140 C139 110.3(6)
C142 C141 C140 113.0(7)

loop_
_geom_bond_atom_site_label_1
_geom_bond_atom_site_label_2
_geom_bond_distance
O1 C8 1.214(8)
O2 C17 1.223(8)
N1 C7 1.317(8)
N1 C1 1.396(8)
N2 C7 1.357(8)
N2 C6 1.404(8)
N3 C7 1.381(8)
N3 C8 1.384(8)
N4 C9 1.378(8)
N4 C12 1.384(8)
N5 C17 1.374(9)
N5 C16 1.402(9)
N6 C17 1.382(9)
N6 C18 1.405(9)
N7 C25 1.369(9)
N7 C23 1.384(9)
C1 C2 1.394(9)
C1 C6 1.403(9)
C2 C3 1.355(10)
C3 C4 1.400(10)
C4 C5 1.371(9)
C5 C6 1.383(9)
C8 C9 1.475(8)
C9 C10 1.359(9)
C10 C11 1.410(9)
C11 C12 1.417(9)
C11 C13 1.432(9)
C12 C16 1.398(9)
C13 C14 1.352(10)
C14 C15 1.432(10)
C15 C16 1.376(9)
C18 C19 1.396(10)
C18 C23 1.409(10)
C19 C20 1.389(11)
C20 C21 1.368(11)
C21 C22 1.431(10)
C22 C23 1.408(10)
C22 C24 1.415(11)
C24 C25 1.351(10)
O3 C33 1.220(8)
O4 C42 1.219(7)
N8 C32 1.313(8)
N8 C26 1.382(8)
N9 C32 1.357(8)
N9 C31 1.384(7)
N10 C32 1.383(7)
N10 C33 1.390(8)
N11 C37 1.363(7)
N11 C34 1.392(8)
N12 C42 1.365(8)
N12 C41 1.395(8)
N13 C42 1.372(8)
N13 C43 1.392(8)
N14 C50 1.366(8)
N14 C48 1.386(8)
C26 C27 1.393(9)
C26 C31 1.395(9)
C27 C28 1.383(9)
C28 C29 1.396(10)
C29 C30 1.385(9)
C30 C31 1.380(8)
C33 C34 1.499(8)
C34 C35 1.346(9)
C35 C36 1.420(9)
C36 C38 1.404(9)
C36 C37 1.408(9)
C37 C41 1.424(9)
C38 C39 1.375(9)
C39 C40 1.424(10)
C40 C41 1.384(9)
C43 C48 1.399(9)
C43 C44 1.414(9)
C44 C45 1.381(9)
C45 C46 1.360(10)
C46 C47 1.402(9)
C47 C48 1.414(9)
C47 C49 1.427(10)
C49 C50 1.344(10)
O5 C51 1.283(9)
O6 C51 1.260(8)
C51 C52 1.487(9)
C52 C57 1.378(10)
C52 C53 1.414(9)
C53 C54 1.400(11)
C54 C55 1.378(13)
C55 C56 1.363(12)
C56 C57 1.363(10)
O7 C58 1.250(7)
O8 C58 1.271(8)
C58 C59 1.498(9)
C59 C60 1.387(9)
C59 C64 1.393(10)
C60 C61 1.389(10)
C61 C62 1.392(11)
C62 C63 1.376(11)
C63 C64 1.393(10)
O9 C65 1.260(8)
O10 C65 1.262(7)
C65 C66 1.527(8)
C66 C67 1.367(10)
C66 C71 1.380(9)
C67 C68 1.394(11)
C68 C69 1.392(12)
C69 C70 1.354(13)
C70 C71 1.383(11)
O11 C72 1.254(8)
O12 C72 1.274(8)
C72 C73 1.523(9)
C73 C74 1.367(9)
C73 C78 1.386(10)
C74 C75 1.372(10)
C75 C76 1.382(12)
C76 C77 1.387(11)
C77 C78 1.375(10)
N15 C79 1.518(9)
N15 C91 1.518(8)
N15 C87 1.520(8)
N15 C83 1.530(8)
C79 C80 1.528(9)
C80 C81 1.517(10)
C81 C82 1.531(10)
C83 C84 1.498(9)
C84 C85 1.540(10)
C85 C86 1.508(10)
C87 C88 1.516(10)
C88 C89 1.530(9)
C89 C90 1.525(10)
C91 C92 1.514(9)
C92 C93 1.510(9)
C93 C94 1.520(10)
N16 C99 1.508(8)
N16 C95 1.514(8)
N16 C107 1.520(9)
N16 C103 1.533(9)
C95 C96 1.522(10)
C96 C97 1.519(10)
C97 C98 1.510(11)
C99 C100 1.502(11)
C100 C101 1.542(11)
C101 C102 1.470(12)
C103 C104 1.527(10)
C104 C105 1.515(11)
C105 C106 1.525(11)
C107 C108 1.534(10)
C108 C109 1.522(9)
C109 C110 1.525(12)
N17 C115 1.509(9)
N17 C123 1.521(9)
N17 C111 1.529(9)
N17 C119 1.536(10)
C111 C112 1.524(11)
C112 C113 1.481(11)
C113 C114 1.541(11)
C115 C116 1.524(10)
C116 C117 1.543(11)
C117 C118 1.535(14)
C119 C120 1.509(10)
C120 C121 1.533(12)
C121 C122 1.528(11)
C123 C124 1.516(10)
C124 C125 1.548(11)
C125 C126 1.455(11)
N18 C127 1.516(9)
N18 C135 1.525(9)
N18 C139 1.529(8)
N18 C131 1.545(9)
C127 C128 1.531(9)
C128 C129 1.516(11)
C129 C130 1.534(11)
C131 C132 1.522(10)
C132 C133 1.513(10)
C133 C134 1.521(11)
C135 C136 1.515(10)
C136 C137 1.512(10)
C137 C138 1.532(10)
C139 C140 1.522(9)
C140 C141 1.517(10)
C141 C142 1.511(11)

loop_
_geom_hbond_atom_site_label_D
_geom_hbond_atom_site_label_H
_geom_hbond_atom_site_label_A
_geom_hbond_distance_DH
_geom_hbond_distance_HA
_geom_hbond_distance_DA
_geom_hbond_angle_DHA
_geom_hbond_site_symmetry_A
N2 H2 O11 0.88 1.86 2.719(7) 164.6 1_664
N2 H2 O12 0.88 2.64 3.268(7) 129.6 1_664
N3 H3 O12 0.88 1.93 2.795(7) 168.9 1_664
N4 H4 O5 0.88 2.06 2.775(8) 137.2 1_655
N5 H5 O5 0.88 1.93 2.780(7) 162.7 1_655
N6 H6 O6 0.88 1.97 2.843(8) 174.7 1_655
N7 H7 O6 0.88 1.96 2.761(8) 150.4 1_655
N9 H9 O7 0.88 1.91 2.763(7) 164.4 .
N9 H9 O8 0.88 2.65 3.285(7) 129.7 .
N10 H10 O8 0.88 1.94 2.809(7) 167.0 .
N11 H11 O9 0.88 1.99 2.763(7) 146.3 .
N12 H12 O9 0.88 1.91 2.757(7) 161.5 .
N13 H13 O10 0.88 2.03 2.910(7) 175.6 .
N14 H14 O10 0.88 1.94 2.778(8) 158.8 .
